data_7001650
loop_
_publ_author_name
'Gronde, Ingo'
'Neumann, Beate'
'Willner, Alexander'
'Pape, Tania'
'Mitzel, Norbert W.'

_publ_section_title
;
 Syntheses and structures of
 (N&#x2032;,N&#x2032;-dimethylhydrazido)silanes
;
_journal_issue 27
_journal_name_full 'Dalton Transactions'
_journal_page_first 5300
_journal_page_last 5309
_journal_paper_doi 10.1039/b900293f
_journal_year 2009
_chemical_formula_moiety 'C16 H24 N4 Si'
_chemical_formula_sum 'C16 H24 N4 Si'
_chemical_formula_weight 300.48
_chemical_name_systematic
;
?
;
_space_group_IT_number 2
_symmetry_cell_setting triclinic
_symmetry_space_group_name_Hall '-P 1'
_symmetry_space_group_name_H-M 'P -1'
_atom_sites_solution_hydrogens geom
_atom_sites_solution_primary direct
_atom_sites_solution_secondary difmap
_audit_creation_method SHELXL-97
_cell_angle_alpha 93.77(2)
_cell_angle_beta 91.31(2)
_cell_angle_gamma 98.49(2)
_cell_formula_units_Z 2
_cell_length_a 8.8297(17)
_cell_length_b 9.9066(18)
_cell_length_c 10.182(2)
_cell_measurement_reflns_used 106
_cell_measurement_temperature 163(2)
_cell_measurement_theta_max 27.06
_cell_measurement_theta_min 4.58
_cell_volume 878.5(3)
_computing_cell_refinement 'STOE IPDS-1 software package'
_computing_data_collection 'STOE IPDS-1'
_computing_data_reduction 'STOE IPDS-1 software package'
_computing_molecular_graphics 'Bruker SHELXTL'
_computing_publication_material 'Bruker SHELXTL'
_computing_structure_refinement 'SHELXL-97 (Sheldrick, 1997)'
_computing_structure_solution 'SHELXS-97 (Sheldrick, 1990)'
_diffrn_ambient_temperature 163(2)
_diffrn_measured_fraction_theta_full 0.915
_diffrn_measured_fraction_theta_max 0.915
_diffrn_measurement_device_type 'STOE IPDS-1'
_diffrn_measurement_method '\phi scans'
_diffrn_radiation_monochromator graphite
_diffrn_radiation_source 'fine-focus sealed tube'
_diffrn_radiation_type MoK\a
_diffrn_radiation_wavelength 0.71073
_diffrn_reflns_av_R_equivalents 0.1390
_diffrn_reflns_av_sigmaI/netI 0.0881
_diffrn_reflns_limit_h_max 11
_diffrn_reflns_limit_h_min -11
_diffrn_reflns_limit_k_max 11
_diffrn_reflns_limit_k_min -12
_diffrn_reflns_limit_l_max 12
_diffrn_reflns_limit_l_min -12
_diffrn_reflns_number 13667
_diffrn_reflns_theta_full 27.00
_diffrn_reflns_theta_max 27.00
_diffrn_reflns_theta_min 4.58
_exptl_absorpt_coefficient_mu 0.134
_exptl_absorpt_correction_type none
_exptl_crystal_colour colourless
_exptl_crystal_density_diffrn 1.136
_exptl_crystal_density_method 'not measured'
_exptl_crystal_description plate
_exptl_crystal_F_000 324
_exptl_crystal_size_max 0.30
_exptl_crystal_size_mid 0.20
_exptl_crystal_size_min 0.20
_refine_diff_density_max 0.608
_refine_diff_density_min -0.704
_refine_diff_density_rms 0.091
_refine_ls_extinction_method none
_refine_ls_goodness_of_fit_ref 1.063
_refine_ls_hydrogen_treatment constr
_refine_ls_matrix_type full
_refine_ls_number_parameters 194
_refine_ls_number_reflns 3509
_refine_ls_number_restraints 0
_refine_ls_restrained_S_all 1.063
_refine_ls_R_factor_all 0.0995
_refine_ls_R_factor_gt 0.0717
_refine_ls_shift/su_max 0.000
_refine_ls_shift/su_mean 0.000
_refine_ls_structure_factor_coef Fsqd
_refine_ls_weighting_details 'calc w=1/[\s^2^(Fo^2^)+(0.1192P)^2^+0.3996P] where P=(Fo^2^+2Fc^2^)/3'
_refine_ls_weighting_scheme calc
_refine_ls_wR_factor_gt 0.1820
_refine_ls_wR_factor_ref 0.2056
_reflns_number_gt 2633
_reflns_number_total 3509
_reflns_threshold_expression >2sigma(I)
_cod_data_source_file b900293f.txt
_cod_data_source_block comp_1
_cod_depositor_comments
;
The following automatic conversions were performed:
'_symmetry_cell_setting' value 'Triclinic' changed to 'triclinic'
according to '/home/saulius/struct/CIF-dictionaries/cif_core.dic'
dictionary named 'cif_core.dic' version 2.4.1 from 2010-06-29.

Automatic conversion script
Id: cif_fix_enum 1527 2010-12-29 10:47:43Z saulius 
;
_cod_original_sg_symbol_H-M P-1
_cod_database_code 7001650

loop_
_symmetry_equiv_pos_as_xyz
'x, y, z'
'-x, -y, -z'

loop_
_atom_site_label
_atom_site_type_symbol
_atom_site_fract_x
_atom_site_fract_y
_atom_site_fract_z
_atom_site_U_iso_or_equiv
_atom_site_adp_type
_atom_site_occupancy
_atom_site_symmetry_multiplicity
_atom_site_calc_flag
_atom_site_refinement_flags
_atom_site_disorder_assembly
_atom_site_disorder_group
Si1 Si 0.10714(8) 0.25811(8) 0.82861(7) 0.0154(2) Uani 1 1 d . . .
N1 N 0.2013(3) 0.4018(3) 0.7675(2) 0.0203(6) Uani 1 1 d . . .
H1 H 0.2810 0.4489 0.8116 0.024 Uiso 1 1 d R . .
N2 N 0.1521(3) 0.4468(3) 0.6456(2) 0.0226(6) Uani 1 1 d . . .
N3 N 0.1174(3) 0.1146(3) 0.7293(2) 0.0218(6) Uani 1 1 d . . .
H3 H 0.0331 0.0561 0.7120 0.026 Uiso 1 1 d R . .
N4 N 0.2553(3) 0.0854(3) 0.6730(2) 0.0239(6) Uani 1 1 d . . .
C1 C 0.2810(4) 0.4679(5) 0.5602(3) 0.0455(10) Uani 1 1 d . . .
H1A H 0.3600 0.5388 0.6015 0.068 Uiso 1 1 calc R . .
H1B H 0.2470 0.4968 0.4756 0.068 Uiso 1 1 calc R . .
H1C H 0.3233 0.3823 0.5457 0.068 Uiso 1 1 calc R . .
C2 C 0.0870(5) 0.5722(4) 0.6704(4) 0.0410(9) Uani 1 1 d . . .
H2A H 0.0030 0.5563 0.7314 0.062 Uiso 1 1 calc R . .
H2B H 0.0480 0.6005 0.5873 0.062 Uiso 1 1 calc R . .
H2C H 0.1664 0.6443 0.7093 0.062 Uiso 1 1 calc R . .
C3 C 0.2326(5) 0.0646(5) 0.5315(4) 0.0520(11) Uani 1 1 d . . .
H3A H 0.1554 -0.0160 0.5098 0.078 Uiso 1 1 calc R . .
H3B H 0.3295 0.0505 0.4916 0.078 Uiso 1 1 calc R . .
H3C H 0.1975 0.1453 0.4973 0.078 Uiso 1 1 calc R . .
C4 C 0.3042(5) -0.0327(4) 0.7267(4) 0.0489(10) Uani 1 1 d . . .
H4A H 0.3214 -0.0156 0.8221 0.073 Uiso 1 1 calc R . .
H4B H 0.3997 -0.0505 0.6863 0.073 Uiso 1 1 calc R . .
H4C H 0.2249 -0.1124 0.7081 0.073 Uiso 1 1 calc R . .
C5 C -0.1040(3) 0.2557(3) 0.8383(3) 0.0182(6) Uani 1 1 d . . .
C6 C -0.1936(3) 0.2558(3) 0.7240(3) 0.0249(7) Uani 1 1 d . . .
H6 H -0.1458 0.2592 0.6413 0.030 Uiso 1 1 calc R . .
C7 C -0.3517(4) 0.2510(4) 0.7283(4) 0.0337(8) Uani 1 1 d . . .
H7 H -0.4108 0.2509 0.6491 0.040 Uiso 1 1 calc R . .
C8 C -0.4223(4) 0.2464(4) 0.8477(4) 0.0390(9) Uani 1 1 d . . .
H8 H -0.5302 0.2436 0.8509 0.047 Uiso 1 1 calc R . .
C9 C -0.3365(4) 0.2457(4) 0.9620(4) 0.0345(8) Uani 1 1 d . . .
H9 H -0.3854 0.2418 1.0441 0.041 Uiso 1 1 calc R . .
C10 C -0.1781(3) 0.2507(3) 0.9582(3) 0.0237(7) Uani 1 1 d . . .
H10 H -0.1199 0.2506 1.0378 0.028 Uiso 1 1 calc R . .
C11 C 0.1992(3) 0.2553(3) 0.9958(3) 0.0174(6) Uani 1 1 d . . .
C12 C 0.2085(3) 0.1314(3) 1.0505(3) 0.0251(7) Uani 1 1 d . . .
H12 H 0.1635 0.0488 1.0032 0.030 Uiso 1 1 calc R . .
C13 C 0.2810(4) 0.1245(3) 1.1710(3) 0.0281(7) Uani 1 1 d . . .
H13 H 0.2852 0.0386 1.2059 0.034 Uiso 1 1 calc R . .
C14 C 0.3474(4) 0.2444(4) 1.2402(3) 0.0285(7) Uani 1 1 d . . .
H14 H 0.3991 0.2407 1.3224 0.034 Uiso 1 1 calc R . .
C15 C 0.3388(4) 0.3684(3) 1.1902(3) 0.0292(7) Uani 1 1 d . . .
H15 H 0.3837 0.4504 1.2384 0.035 Uiso 1 1 calc R . .
C16 C 0.2648(4) 0.3747(3) 1.0697(3) 0.0238(7) Uani 1 1 d . . .
H16 H 0.2584 0.4613 1.0367 0.029 Uiso 1 1 calc R . .

loop_
_atom_site_aniso_label
_atom_site_aniso_U_11
_atom_site_aniso_U_22
_atom_site_aniso_U_33
_atom_site_aniso_U_23
_atom_site_aniso_U_13
_atom_site_aniso_U_12
Si1 0.0116(4) 0.0179(5) 0.0163(4) 0.0034(3) 0.0003(3) 0.0003(3)
N1 0.0192(12) 0.0205(14) 0.0202(12) 0.0075(10) -0.0048(9) -0.0027(10)
N2 0.0271(13) 0.0232(15) 0.0168(12) 0.0078(10) 0.0002(9) -0.0012(10)
N3 0.0128(11) 0.0252(15) 0.0254(13) -0.0030(10) 0.0014(9) -0.0020(10)
N4 0.0168(12) 0.0282(16) 0.0279(13) 0.0006(10) 0.0046(10) 0.0071(10)
C1 0.040(2) 0.065(3) 0.0291(18) 0.0125(17) 0.0123(15) -0.0055(19)
C2 0.055(2) 0.030(2) 0.040(2) 0.0090(15) -0.0087(17) 0.0106(17)
C3 0.050(2) 0.079(3) 0.0298(19) -0.0049(19) 0.0131(17) 0.020(2)
C4 0.047(2) 0.034(3) 0.070(3) 0.0103(19) 0.007(2) 0.0191(18)
C5 0.0151(13) 0.0155(15) 0.0237(14) 0.0028(11) 0.0011(10) 0.0013(10)
C6 0.0182(14) 0.0248(18) 0.0320(16) 0.0052(12) -0.0014(12) 0.0033(11)
C7 0.0181(15) 0.032(2) 0.050(2) 0.0049(15) -0.0077(14) 0.0020(13)
C8 0.0151(15) 0.031(2) 0.071(3) 0.0024(17) 0.0034(15) 0.0045(13)
C9 0.0241(16) 0.030(2) 0.050(2) 0.0023(15) 0.0182(15) 0.0024(13)
C10 0.0200(14) 0.0224(17) 0.0292(16) 0.0039(12) 0.0056(11) 0.0029(12)
C11 0.0134(12) 0.0218(16) 0.0170(13) 0.0028(10) 0.0019(10) 0.0021(10)
C12 0.0280(16) 0.0230(18) 0.0222(14) 0.0053(12) -0.0024(12) -0.0045(12)
C13 0.0380(18) 0.0234(19) 0.0236(15) 0.0088(12) -0.0027(13) 0.0038(13)
C14 0.0330(17) 0.037(2) 0.0161(14) 0.0036(12) -0.0026(12) 0.0073(14)
C15 0.0372(18) 0.0261(19) 0.0224(15) -0.0048(12) -0.0061(13) 0.0021(14)
C16 0.0306(16) 0.0187(17) 0.0221(14) 0.0002(11) -0.0019(12) 0.0051(12)

loop_
_atom_type_symbol
_atom_type_description
_atom_type_scat_dispersion_real
_atom_type_scat_dispersion_imag
_atom_type_scat_source
C C 0.0033 0.0016 'International Tables Vol C Tables 4.2.6.8 and 6.1.1.4'
H H 0.0000 0.0000 'International Tables Vol C Tables 4.2.6.8 and 6.1.1.4'
N N 0.0061 0.0033 'International Tables Vol C Tables 4.2.6.8 and 6.1.1.4'
Si Si 0.0817 0.0704 'International Tables Vol C Tables 4.2.6.8 and 6.1.1.4'

loop_
_geom_angle_atom_site_label_1
_geom_angle_atom_site_label_2
_geom_angle_atom_site_label_3
_geom_angle
_geom_angle_site_symmetry_1
_geom_angle_site_symmetry_3
_geom_angle_publ_flag
N1 Si1 N3 112.46(12) . . ?
N1 Si1 C5 113.94(13) . . ?
N3 Si1 C5 102.01(12) . . ?
N1 Si1 C11 104.02(12) . . ?
N3 Si1 C11 113.31(13) . . ?
C5 Si1 C11 111.44(12) . . ?
N2 N1 Si1 120.56(17) . . ?
N2 N1 H1 119.7 . . ?
Si1 N1 H1 119.7 . . ?
N1 N2 C1 109.3(3) . . ?
N1 N2 C2 109.4(2) . . ?
C1 N2 C2 111.0(3) . . ?
N4 N3 Si1 123.01(19) . . ?
N4 N3 H3 118.5 . . ?
Si1 N3 H3 118.5 . . ?
N3 N4 C4 111.1(3) . . ?
N3 N4 C3 109.1(3) . . ?
C4 N4 C3 110.8(3) . . ?
N2 C1 H1A 109.5 . . ?
N2 C1 H1B 109.5 . . ?
H1A C1 H1B 109.5 . . ?
N2 C1 H1C 109.5 . . ?
H1A C1 H1C 109.5 . . ?
H1B C1 H1C 109.5 . . ?
N2 C2 H2A 109.5 . . ?
N2 C2 H2B 109.5 . . ?
H2A C2 H2B 109.5 . . ?
N2 C2 H2C 109.5 . . ?
H2A C2 H2C 109.5 . . ?
H2B C2 H2C 109.5 . . ?
N4 C3 H3A 109.5 . . ?
N4 C3 H3B 109.5 . . ?
H3A C3 H3B 109.5 . . ?
N4 C3 H3C 109.5 . . ?
H3A C3 H3C 109.5 . . ?
H3B C3 H3C 109.5 . . ?
N4 C4 H4A 109.5 . . ?
N4 C4 H4B 109.5 . . ?
H4A C4 H4B 109.5 . . ?
N4 C4 H4C 109.5 . . ?
H4A C4 H4C 109.5 . . ?
H4B C4 H4C 109.5 . . ?
C6 C5 C10 117.8(3) . . ?
C6 C5 Si1 120.2(2) . . ?
C10 C5 Si1 122.0(2) . . ?
C7 C6 C5 121.3(3) . . ?
C7 C6 H6 119.3 . . ?
C5 C6 H6 119.3 . . ?
C8 C7 C6 119.9(3) . . ?
C8 C7 H7 120.1 . . ?
C6 C7 H7 120.1 . . ?
C9 C8 C7 119.9(3) . . ?
C9 C8 H8 120.0 . . ?
C7 C8 H8 120.0 . . ?
C8 C9 C10 120.4(3) . . ?
C8 C9 H9 119.8 . . ?
C10 C9 H9 119.8 . . ?
C9 C10 C5 120.6(3) . . ?
C9 C10 H10 119.7 . . ?
C5 C10 H10 119.7 . . ?
C12 C11 C16 117.1(3) . . ?
C12 C11 Si1 120.4(2) . . ?
C16 C11 Si1 122.5(2) . . ?
C13 C12 C11 122.2(3) . . ?
C13 C12 H12 118.9 . . ?
C11 C12 H12 118.9 . . ?
C12 C13 C14 119.3(3) . . ?
C12 C13 H13 120.4 . . ?
C14 C13 H13 120.4 . . ?
C15 C14 C13 120.1(3) . . ?
C15 C14 H14 119.9 . . ?
C13 C14 H14 119.9 . . ?
C14 C15 C16 120.4(3) . . ?
C14 C15 H15 119.8 . . ?
C16 C15 H15 119.8 . . ?
C15 C16 C11 120.9(3) . . ?
C15 C16 H16 119.5 . . ?
C11 C16 H16 119.5 . . ?

loop_
_geom_bond_atom_site_label_1
_geom_bond_atom_site_label_2
_geom_bond_distance
_geom_bond_site_symmetry_2
_geom_bond_publ_flag
Si1 N1 1.702(2) . ?
Si1 N3 1.704(3) . ?
Si1 C5 1.866(3) . ?
Si1 C11 1.874(3) . ?
N1 N2 1.426(3) . ?
N1 H1 0.8800 . ?
N2 C1 1.447(4) . ?
N2 C2 1.454(5) . ?
N3 N4 1.418(3) . ?
N3 H3 0.8795 . ?
N4 C4 1.442(5) . ?
N4 C3 1.447(4) . ?
C1 H1A 0.9800 . ?
C1 H1B 0.9800 . ?
C1 H1C 0.9800 . ?
C2 H2A 0.9800 . ?
C2 H2B 0.9800 . ?
C2 H2C 0.9800 . ?
C3 H3A 0.9800 . ?
C3 H3B 0.9800 . ?
C3 H3C 0.9800 . ?
C4 H4A 0.9800 . ?
C4 H4B 0.9800 . ?
C4 H4C 0.9800 . ?
C5 C6 1.393(4) . ?
C5 C10 1.398(4) . ?
C6 C7 1.391(4) . ?
C6 H6 0.9500 . ?
C7 C8 1.379(5) . ?
C7 H7 0.9500 . ?
C8 C9 1.376(5) . ?
C8 H8 0.9500 . ?
C9 C10 1.393(4) . ?
C9 H9 0.9500 . ?
C10 H10 0.9500 . ?
C11 C12 1.393(4) . ?
C11 C16 1.400(4) . ?
C12 C13 1.381(4) . ?
C12 H12 0.9500 . ?
C13 C14 1.384(5) . ?
C13 H13 0.9500 . ?
C14 C15 1.372(5) . ?
C14 H14 0.9500 . ?
C15 C16 1.386(4) . ?
C15 H15 0.9500 . ?
C16 H16 0.9500 . ?

loop_
_cod_related_entry_id
_cod_related_entry_database
_cod_related_entry_code
1 ChemSpider 30652605
